data_2241260
loop_
_publ_author_name
'Liu, Chen'
'Abboud, Khalil A.'

_publ_section_title
;
 Crystal structures of \m-oxalato-bis[azido(histamine)copper(II)] and
 \m-oxalato-bis[(dicyanamido)(histamine)copper(II)]
;
_journal_coeditor_code ZL2645
_journal_issue 11
_journal_name_full 'Acta Crystallographica Section E'
_journal_page_first 1379
_journal_page_last 1383
_journal_paper_doi 10.1107/S2056989015019908
_journal_volume 71
_journal_year 2015
_chemical_formula_iupac '[Cu2 (C2 O4) (C2 N3)2 (C5 H9 N3)2]'
_chemical_formula_moiety 'C16 H18 Cu2 N12 O4'
_chemical_formula_sum 'C16 H18 Cu2 N12 O4'
_chemical_formula_weight 569.50
_chemical_name_systematic
\m-Oxalato-\k^4^<i>O</i>^1^,<i>O</i>^2^:<i>O</i>^1'^,<i>O</i>^2'^-bis[[4-(2-aminoethyl)-1<i>H</i>-imidazole-\k^2^<i>N</i>^3^,<i>N</i>^4^](dicyanamido-\k<i>N</i>^1^)copper(II)]
_space_group_crystal_system monoclinic
_space_group_IT_number 14
_space_group_name_Hall '-P 2ybc'
_space_group_name_H-M_alt 'P 1 21/c 1'
_symmetry_space_group_name_Hall '-P 2ybc'
_symmetry_space_group_name_H-M 'P 1 21/c 1'
_atom_sites_solution_hydrogens mixed
_atom_sites_solution_primary direct
_atom_sites_solution_secondary difmap
_audit_creation_method SHELXL-2014/6
_cell_angle_alpha 90
_cell_angle_beta 90.1120(10)
_cell_angle_gamma 90
_cell_formula_units_Z 2
_cell_length_a 9.6816(7)
_cell_length_b 14.7236(11)
_cell_length_c 7.4604(6)
_cell_measurement_reflns_used 87
_cell_measurement_temperature 173(2)
_cell_measurement_theta_max 28.0
_cell_measurement_theta_min 2.0
_cell_volume 1063.46(14)
_computing_cell_refinement
;
SMART and SAINT (Bruker, 1998)
;
_computing_data_collection
;
SMART (Bruker, 1998)
;
_computing_data_reduction
;
SAINT (Bruker, 1998)
;
_computing_molecular_graphics
;
SHELXTL-Plus (Sheldrick, 2008)
;
_computing_publication_material
;
publCIF (Westrip, 2010)
;
_computing_structure_refinement
;
SHELXL2014 (Sheldrick, 2015)
;
_computing_structure_solution
;
SHELXS97 (Sheldrick, 2015)
;
_diffrn_ambient_temperature 173(2)
_diffrn_measured_fraction_theta_full 0.998
_diffrn_measured_fraction_theta_max 0.975
_diffrn_measurement_device_type 'Bruker SMART CCD area-detector'
_diffrn_measurement_method '\w scans'
_diffrn_radiation_monochromator graphite
_diffrn_radiation_source 'fine-focus sealed tube'
_diffrn_radiation_type MoK\a
_diffrn_radiation_wavelength 0.71073
_diffrn_reflns_av_R_equivalents 0.0611
_diffrn_reflns_limit_h_max 10
_diffrn_reflns_limit_h_min -12
_diffrn_reflns_limit_k_max 18
_diffrn_reflns_limit_k_min -18
_diffrn_reflns_limit_l_max 9
_diffrn_reflns_limit_l_min -8
_diffrn_reflns_number 6331
_diffrn_reflns_theta_full 25.242
_diffrn_reflns_theta_max 27.499
_diffrn_reflns_theta_min 2.104
_exptl_absorpt_coefficient_mu 2.054
_exptl_absorpt_correction_T_max 0.5034
_exptl_absorpt_correction_T_min 0.3399
_exptl_absorpt_correction_type analytical
_exptl_absorpt_process_details
;
(SADABS; Bruker, 1998)
;
_exptl_crystal_colour blue
_exptl_crystal_density_diffrn 1.778
_exptl_crystal_density_method 'not measured'
_exptl_crystal_description plate
_exptl_crystal_F_000 576
_exptl_crystal_size_max 0.32
_exptl_crystal_size_mid 0.27
_exptl_crystal_size_min 0.18
_refine_diff_density_max 0.336
_refine_diff_density_min -0.424
_refine_ls_extinction_coef 0.022(2)
_refine_ls_extinction_expression Fc^*^=kFc[1+0.001xFc^2^\l^3^/sin(2\q)]^-1/4^
_refine_ls_extinction_method
;
SHELXL2014 (Sheldrick, 2015)
;
_refine_ls_goodness_of_fit_ref 1.146
_refine_ls_hydrogen_treatment mixed
_refine_ls_matrix_type full
_refine_ls_number_parameters 198
_refine_ls_number_reflns 2374
_refine_ls_number_restraints 55
_refine_ls_restrained_S_all 1.136
_refine_ls_R_factor_all 0.0364
_refine_ls_R_factor_gt 0.0338
_refine_ls_shift/su_max 0.001
_refine_ls_shift/su_mean 0.000
_refine_ls_structure_factor_coef Fsqd
_refine_ls_weighting_details 'w=1/[\s^2^(Fo^2^)+(0.0382P)^2^+1.0333P] where P=(Fo^2^+2Fc^2^)/3'
_refine_ls_weighting_scheme calc
_refine_ls_wR_factor_gt 0.0944
_refine_ls_wR_factor_ref 0.0956
_reflns_number_gt 2172
_reflns_number_total 2374
_reflns_threshold_expression 'I > 2\s(I)'
_cod_data_source_file zl2645sup1.cif
_cod_data_source_block II
_cod_database_code 2241260
_shelx_space_group_comment
;
The symmetry employed for this shelxl refinement is uniquely defined
by the following loop, which should always be used as a source of
symmetry information in preference to the above space-group names.
They are only intended as comments.
;
_shelxl_version_number 2014/6

loop_
_space_group_symop_operation_xyz
'x, y, z'
'-x, y+1/2, -z+1/2'
'-x, -y, -z'
'x, -y-1/2, z-1/2'

loop_
_atom_site_type_symbol
_atom_site_label
_atom_site_fract_x
_atom_site_fract_y
_atom_site_fract_z
_atom_site_U_iso_or_equiv
_atom_site_adp_type
_atom_site_calc_flag
_atom_site_occupancy
_atom_site_disorder_assembly
_atom_site_disorder_group
Cu Cu1 0.31334(3) 0.56430(2) 0.21722(4) 0.02660(15) Uani d 1 . .
O O1 0.50672(18) 0.51395(14) 0.2322(2) 0.0288(4) Uani d 1 . .
O O2 0.32980(18) 0.53232(14) -0.0421(2) 0.0294(4) Uani d 1 . .
N N1 0.3199(2) 0.58973(16) 0.4781(3) 0.0274(4) Uani d 1 . .
H H1A 0.3702 0.5447 0.5303 0.033 Uiso calc 0.516(3) A 1
H H1B 0.3682 0.6422 0.4933 0.033 Uiso calc 0.516(3) A 1
H H1C 0.3102 0.5359 0.5368 0.033 Uiso calc 0.243(3) A 2
H H1D 0.4057 0.6112 0.5044 0.033 Uiso calc 0.243(3) A 2
H H1E 0.3862 0.5547 0.5302 0.033 Uiso calc 0.240(3) A 3
H H1F 0.3426 0.6490 0.4961 0.033 Uiso calc 0.240(3) A 3
N N2 0.1213(2) 0.60545(14) 0.1895(3) 0.0235(4) Uani d 1 . .
N N3 -0.0839(2) 0.62944(17) 0.0764(3) 0.0322(5) Uani d 1 . .
H H3 -0.145(5) 0.634(3) -0.015(7) 0.073(14) Uiso d 1 . .
N N4 0.4224(3) 0.7083(2) 0.1465(4) 0.0516(7) Uani d 1 . .
N N5 0.6458(3) 0.7761(2) 0.0675(4) 0.0409(6) Uani d 1 . .
N N6 0.7630(3) 0.89650(17) 0.2373(3) 0.0360(5) Uani d 1 . .
C C1 0.5513(2) 0.49455(17) 0.0797(3) 0.0236(5) Uani d 1 . .
C C2 0.1885(7) 0.5987(6) 0.5821(12) 0.0267(19) Uani d 0.516(3) A 1
H H2A 0.2099 0.6155 0.7077 0.032 Uiso calc 0.516(3) A 1
H H2B 0.1392 0.5399 0.5830 0.032 Uiso calc 0.516(3) A 1
C C3 0.0970(10) 0.6712(6) 0.4982(8) 0.0285(19) Uani d 0.516(3) A 1
H H3A 0.0213 0.6867 0.5818 0.034 Uiso calc 0.516(3) A 1
H H3B 0.1520 0.7268 0.4765 0.034 Uiso calc 0.516(3) A 1
C C2' 0.2169(9) 0.6548(8) 0.5547(15) 0.031(2) Uani d 0.243(3) A 2
H H2'A 0.2272 0.7153 0.4985 0.037 Uiso calc 0.243(3) A 2
H H2'B 0.2311 0.6613 0.6856 0.037 Uiso calc 0.243(3) A 2
C C3' 0.0738(14) 0.6165(13) 0.5163(10) 0.033(4) Uani d 0.243(3) A 2
H H3'A 0.0053 0.6442 0.5981 0.039 Uiso calc 0.243(3) A 2
H H3'B 0.0736 0.5500 0.5358 0.039 Uiso calc 0.243(3) A 2
C C2" 0.1832(11) 0.5704(13) 0.564(3) 0.029(4) Uani d 0.240(3) A 3
H H2"A 0.1949 0.5669 0.6956 0.035 Uiso calc 0.240(3) A 3
H H2"B 0.1480 0.5110 0.5214 0.035 Uiso calc 0.240(3) A 3
C C3" 0.079(3) 0.6445(17) 0.5181(13) 0.033(6) Uani d 0.240(3) A 3
H H3"A 0.1213 0.7048 0.5408 0.040 Uiso calc 0.240(3) A 3
H H3"B -0.0028 0.6384 0.5956 0.040 Uiso calc 0.240(3) A 3
C C4 0.0362(3) 0.6377(2) 0.3221(4) 0.0328(6) Uani d 1 . .
C C5 -0.0920(3) 0.6523(2) 0.2523(4) 0.0332(6) Uani d 1 . .
H H5A -0.1711 0.6739 0.3143 0.040 Uiso calc 1 . .
C C6 0.0449(3) 0.6013(2) 0.0430(4) 0.0345(6) Uani d 1 . .
H H6A 0.0770 0.5810 -0.0705 0.041 Uiso calc 1 . .
C C7 0.5280(3) 0.74143(19) 0.1173(4) 0.0320(6) Uani d 1 . .
C C8 0.7025(3) 0.84044(18) 0.1632(3) 0.0283(5) Uani d 1 . .

loop_
_atom_site_aniso_label
_atom_site_aniso_U_11
_atom_site_aniso_U_22
_atom_site_aniso_U_33
_atom_site_aniso_U_12
_atom_site_aniso_U_13
_atom_site_aniso_U_23
Cu1 0.01728(19) 0.0447(2) 0.01783(19) 0.00787(12) 0.00023(11) -0.00297(12)
O1 0.0178(8) 0.0499(11) 0.0187(8) 0.0068(7) 0.0004(6) -0.0011(8)
O2 0.0172(8) 0.0505(11) 0.0204(8) 0.0075(7) 0.0008(6) -0.0015(8)
N1 0.0223(10) 0.0381(12) 0.0218(10) 0.0056(9) -0.0013(8) -0.0024(9)
N2 0.0189(9) 0.0293(11) 0.0222(10) 0.0040(8) 0.0009(7) -0.0011(8)
N3 0.0219(10) 0.0457(13) 0.0289(11) 0.0071(9) -0.0016(9) 0.0006(10)
N4 0.0501(16) 0.0543(17) 0.0504(16) -0.0225(14) 0.0002(13) 0.0072(14)
N5 0.0345(12) 0.0526(15) 0.0356(13) -0.0118(11) 0.0026(10) -0.0124(11)
N6 0.0357(12) 0.0359(13) 0.0365(13) -0.0036(10) -0.0028(10) 0.0009(11)
C1 0.0183(10) 0.0333(12) 0.0193(11) 0.0009(9) -0.0004(9) 0.0010(9)
C2 0.029(3) 0.030(5) 0.021(3) 0.005(2) 0.007(2) -0.002(3)
C3 0.031(3) 0.028(4) 0.027(3) 0.010(3) 0.001(2) -0.004(2)
C2' 0.028(4) 0.039(6) 0.025(5) 0.006(4) -0.001(4) -0.008(4)
C3' 0.025(5) 0.052(10) 0.022(5) 0.005(5) 0.005(4) -0.013(5)
C2" 0.031(5) 0.044(10) 0.012(5) 0.011(5) 0.000(4) -0.007(6)
C3" 0.033(8) 0.041(14) 0.027(6) 0.008(7) -0.004(5) -0.018(5)
C4 0.0243(12) 0.0475(16) 0.0265(12) 0.0116(11) 0.0012(10) -0.0070(11)
C5 0.0218(12) 0.0462(16) 0.0315(13) 0.0110(11) 0.0019(10) -0.0003(12)
C6 0.0244(12) 0.0556(17) 0.0236(12) 0.0098(12) -0.0021(10) -0.0032(12)
C7 0.0346(14) 0.0300(13) 0.0315(13) 0.0002(11) -0.0052(11) 0.0028(11)
C8 0.0248(12) 0.0339(13) 0.0261(12) 0.0035(10) 0.0008(10) 0.0038(10)

loop_
_atom_type_symbol
_atom_type_description
_atom_type_scat_dispersion_real
_atom_type_scat_dispersion_imag
_atom_type_scat_source
C C 0.0033 0.0016 'International Tables Vol C Tables 4.2.6.8 and 6.1.1.4'
H H 0.0000 0.0000 'International Tables Vol C Tables 4.2.6.8 and 6.1.1.4'
N N 0.0061 0.0033 'International Tables Vol C Tables 4.2.6.8 and 6.1.1.4'
O O 0.0106 0.0060 'International Tables Vol C Tables 4.2.6.8 and 6.1.1.4'
Cu Cu 0.3201 1.2651 'International Tables Vol C Tables 4.2.6.8 and 6.1.1.4'

loop_
_geom_angle_atom_site_label_1
_geom_angle_atom_site_label_2
_geom_angle_atom_site_label_3
_geom_angle_site_symmetry_1
_geom_angle_site_symmetry_3
_geom_angle
N2 Cu1 N1 . . 94.21(9)
N2 Cu1 O2 . . 92.75(8)
N1 Cu1 O2 . . 173.01(8)
N2 Cu1 O1 . . 175.44(8)
N1 Cu1 O1 . . 89.27(8)
O2 Cu1 O1 . . 83.74(7)
N2 Cu1 N4 . . 96.87(10)
N1 Cu1 N4 . . 92.03(10)
O2 Cu1 N4 . . 87.70(10)
O1 Cu1 N4 . . 85.92(10)
C1 O1 Cu1 . . 110.86(15)
C1 O2 Cu1 3_665 . 111.54(15)
C2 N1 Cu1 . . 120.0(4)
C2' N1 Cu1 . . 118.4(4)
C2" N1 Cu1 . . 110.9(8)
C2 N1 H1A . . 107.3
Cu1 N1 H1A . . 107.3
C2 N1 H1B . . 107.3
Cu1 N1 H1B . . 107.3
H1A N1 H1B . . 106.9
C2' N1 H1C . . 107.7
Cu1 N1 H1C . . 107.7
C2' N1 H1D . . 107.7
Cu1 N1 H1D . . 107.7
H1C N1 H1D . . 107.1
C2" N1 H1E . . 109.5
Cu1 N1 H1E . . 109.5
C2" N1 H1F . . 109.5
Cu1 N1 H1F . . 109.5
H1E N1 H1F . . 108.0
C6 N2 C4 . . 106.1(2)
C6 N2 Cu1 . . 126.94(18)
C4 N2 Cu1 . . 126.83(17)
C6 N3 C5 . . 108.2(2)
C6 N3 H3 . . 120(3)
C5 N3 H3 . . 132(3)
C7 N4 Cu1 . . 142.8(3)
C7 N5 C8 . . 119.7(3)
O2 C1 O1 3_665 . 126.6(2)
O2 C1 C1 3_665 3_665 116.7(3)
O1 C1 C1 . 3_665 116.7(3)
N1 C2 C3 . . 110.1(7)
N1 C2 H2A . . 109.6
C3 C2 H2A . . 109.6
N1 C2 H2B . . 109.6
C3 C2 H2B . . 109.6
H2A C2 H2B . . 108.2
C4 C3 C2 . . 110.7(7)
C4 C3 H3A . . 109.5
C2 C3 H3A . . 109.5
C4 C3 H3B . . 109.5
C2 C3 H3B . . 109.5
H3A C3 H3B . . 108.1
N1 C2' C3' . . 107.3(9)
N1 C2' H2'A . . 110.3
C3' C2' H2'A . . 110.3
N1 C2' H2'B . . 110.3
C3' C2' H2'B . . 110.3
H2'A C2' H2'B . . 108.5
C2' C3' C4 . . 108.6(8)
C2' C3' H3'A . . 110.0
C4 C3' H3'A . . 110.0
C2' C3' H3'B . . 110.0
C4 C3' H3'B . . 110.0
H3'A C3' H3'B . . 108.4
N1 C2" C3" . . 110.5(17)
N1 C2" H2"A . . 109.5
C3" C2" H2"A . . 109.5
N1 C2" H2"B . . 109.5
C3" C2" H2"B . . 109.5
H2"A C2" H2"B . . 108.1
C2" C3" C4 . . 110.4(15)
C2" C3" H3"A . . 109.6
C4 C3" H3"A . . 109.6
C2" C3" H3"B . . 109.6
C4 C3" H3"B . . 109.6
H3"A C3" H3"B . . 108.1
C5 C4 N2 . . 109.1(2)
C5 C4 C3 . . 129.0(4)
N2 C4 C3 . . 120.2(4)
C5 C4 C3" . . 127.2(10)
N2 C4 C3" . . 123.3(10)
C5 C4 C3' . . 127.6(6)
N2 C4 C3' . . 118.1(7)
N3 C5 C4 . . 106.0(2)
N3 C5 H5A . . 127.0
C4 C5 H5A . . 127.0
N2 C6 N3 . . 110.6(2)
N2 C6 H6A . . 124.7
N3 C6 H6A . . 124.7
N4 C7 N5 . . 174.2(3)
N6 C8 N5 . . 173.6(3)

loop_
_geom_bond_atom_site_label_1
_geom_bond_atom_site_label_2
_geom_bond_site_symmetry_2
_geom_bond_distance
Cu1 N2 . 1.966(2)
Cu1 N1 . 1.983(2)
Cu1 O2 . 1.9978(18)
Cu1 O1 . 2.0165(17)
Cu1 N4 . 2.426(3)
O1 C1 . 1.251(3)
O2 C1 3_665 1.249(3)
N1 C2 . 1.497(5)
N1 C2' . 1.497(6)
N1 C2" . 1.498(6)
N1 H1A . 0.9100
N1 H1B . 0.9100
N1 H1C . 0.9100
N1 H1D . 0.9100
N1 H1E . 0.9100
N1 H1F . 0.9100
N2 C6 . 1.320(3)
N2 C4 . 1.373(3)
N3 C6 . 1.338(3)
N3 C5 . 1.357(4)
N3 H3 . 0.91(5)
N4 C7 . 1.154(4)
N5 C7 . 1.304(4)
N5 C8 . 1.306(4)
N6 C8 . 1.153(4)
C1 O2 3_665 1.249(3)
C1 C1 3_665 1.557(4)
C2 C3 . 1.521(7)
C2 H2A . 0.9900
C2 H2B . 0.9900
C3 C4 . 1.521(5)
C3 H3A . 0.9900
C3 H3B . 0.9900
C2' C3' . 1.522(8)
C2' H2'A . 0.9900
C2' H2'B . 0.9900
C3' C4 . 1.526(6)
C3' H3'A . 0.9900
C3' H3'B . 0.9900
C2" C3" . 1.521(8)
C2" H2"A . 0.9900
C2" H2"B . 0.9900
C3" C4 . 1.524(6)
C3" H3"A . 0.9900
C3" H3"B . 0.9900
C4 C5 . 1.362(4)
C5 H5A . 0.9500
C6 H6A . 0.9500

loop_
_geom_hbond_atom_site_label_D
_geom_hbond_atom_site_label_H
_geom_hbond_atom_site_label_A
_geom_hbond_site_symmetry_A
_geom_hbond_distance_DH
_geom_hbond_distance_HA
_geom_hbond_distance_DA
_geom_hbond_angle_DHA
N1 H1E O1 3_666 0.91 2.29 3.131(3) 154.1
N1 H1F N4 4_576 0.91 2.50 3.377(4) 161.0
N3 H3 N6 4_475 0.91(5) 2.10(5) 2.954(3) 157(4)
C2 H2A O2 1_556 0.99 2.52 3.2770(10) 133.1

_cod_database_fobs_code 2241260
